data_4031841
loop_
_publ_author_name
'Ikemoto, Koki'
'Yoshii, Asami'
'Izumi, Tomoo'
'Taka, Hideo'
'Kita, Hiroshi'
'Xue, Jing Yang'
'Kobayashi, Ryo'
'Sato, Sota'
'Isobe, Hiroyuki'

_publ_section_title
;
 Modular Synthesis of Aromatic Hydrocarbon Macrocycles for Simplified,
 Single-Layer Organic Light-Emitting Devices.
;
_journal_issue 2
_journal_name_full 'The Journal of organic chemistry'
_journal_page_first 662
_journal_page_last 666
_journal_paper_doi 10.1021/acs.joc.5b02620
_journal_volume 81
_journal_year 2016
_chemical_formula_moiety 'C79.41 H61.41 Cl4.22'
_chemical_formula_sum 'C79.41 H61.41 Cl4.22'
_chemical_formula_weight 1165.30
_space_group_crystal_system triclinic
_space_group_IT_number 2
_space_group_name_Hall '-P 1'
_space_group_name_H-M_alt 'P -1'
_symmetry_space_group_name_Hall '-P 1'
_symmetry_space_group_name_H-M 'P -1'
_atom_sites_solution_hydrogens geom
_atom_sites_solution_primary direct
_atom_sites_solution_secondary difmap
_cell_angle_alpha 82.903(14)
_cell_angle_beta 68.783(9)
_cell_angle_gamma 69.216(9)
_cell_formula_units_Z 2
_cell_length_a 14.1754(2)
_cell_length_b 14.9606(9)
_cell_length_c 16.7799(9)
_cell_measurement_reflns_used 3021
_cell_measurement_temperature 93
_cell_measurement_theta_max 73.50
_cell_measurement_theta_min 25.30
_cell_volume 3101.4(4)
_computing_cell_refinement 'CrystalClear-SM Expert 2.1 b29'
_computing_data_collection 'CrystalClear-SM Expert 2.1 b29 (Rigaku, 2013)'
_computing_data_reduction 'CrystalClear-SM Expert 2.1 b29'
_computing_molecular_graphics 'CrystalStructure 4.1.1'
_computing_publication_material 'CrystalStructure 4.1.1 (Rigaku, 2015)'
_computing_structure_refinement 'SHELXL Version 2014/7 (Sheldrick, 2008)'
_computing_structure_solution 'SIR92 (Altomare, et al., 1994)'
_diffrn_ambient_temperature 93
_diffrn_detector_area_resol_mean 5.814
_diffrn_measured_fraction_theta_full 0.959
_diffrn_measured_fraction_theta_max 0.918
_diffrn_measurement_device_type 'Rigaku XtaLAB P200'
_diffrn_measurement_method \w
_diffrn_radiation_type 'Cu K\a'
_diffrn_radiation_wavelength 1.54187
_diffrn_reflns_av_R_equivalents 0.0351
_diffrn_reflns_laue_measured_fraction_full 0.959
_diffrn_reflns_laue_measured_fraction_max 0.918
_diffrn_reflns_limit_h_max 17
_diffrn_reflns_limit_h_min -17
_diffrn_reflns_limit_k_max 18
_diffrn_reflns_limit_k_min -17
_diffrn_reflns_limit_l_max 20
_diffrn_reflns_limit_l_min -18
_diffrn_reflns_number 41088
_diffrn_reflns_point_group_measured_fraction_full 0.959
_diffrn_reflns_point_group_measured_fraction_max 0.918
_diffrn_reflns_theta_full 67.687
_diffrn_reflns_theta_max 74.526
_diffrn_reflns_theta_min 2.825
_diffrn_standards_number 0
_exptl_absorpt_coefficient_mu 2.161
_exptl_absorpt_correction_T_max 0.823
_exptl_absorpt_correction_T_min 0.664
_exptl_absorpt_correction_type multi-scan
_exptl_absorpt_process_details 'REQAB (Rigaku, 1998)'
_exptl_crystal_colour colorless
_exptl_crystal_density_diffrn 1.248
_exptl_crystal_density_method 'not measured'
_exptl_crystal_description platelet
_exptl_crystal_F_000 1219.22
_exptl_crystal_size_max 0.190
_exptl_crystal_size_mid 0.150
_exptl_crystal_size_min 0.090
_refine_diff_density_max 0.50
_refine_diff_density_min -0.42
_refine_ls_extinction_method none
_refine_ls_goodness_of_fit_ref 1.026
_refine_ls_hydrogen_treatment refxyz
_refine_ls_number_parameters 986
_refine_ls_number_reflns 11641
_refine_ls_number_restraints 241
_refine_ls_R_factor_all 0.0863
_refine_ls_R_factor_gt 0.0650
_refine_ls_shift/su_max 0.001
_refine_ls_structure_factor_coef Fsqd
_refine_ls_weighting_details 'w = 1/[\s^2^(Fo^2^)+(0.1369P)^2^] where P=(Fo^2^+2Fc^2^)/3'
_refine_ls_weighting_scheme calc
_refine_ls_wR_factor_gt 0.1958
_refine_ls_wR_factor_ref 0.2064
_reflns_Friedel_coverage 0.000
_reflns_number_gt 7580
_reflns_number_total 11641
_reflns_threshold_expression F^2^>2.0\s(F^2^)
_cod_data_source_file jo5b02620_si_002.cif
_cod_data_source_block KI-02-024re2
_cod_database_code 4031841

loop_
_space_group_symop_id
_space_group_symop_operation_xyz
1 +X,+Y,+Z
2 -X,-Y,-Z

loop_
_atom_site_label
_atom_site_type_symbol
_atom_site_fract_x
_atom_site_fract_y
_atom_site_fract_z
_atom_site_U_iso_or_equiv
_atom_site_adp_type
_atom_site_occupancy
_atom_site_site_symmetry_order
_atom_site_calc_flag
_atom_site_refinement_flags_posn
_atom_site_refinement_flags_adp
_atom_site_refinement_flags_occupancy
_atom_site_disorder_assembly
_atom_site_disorder_group
C1A C -0.2095(3) 0.2335(3) 1.4209(3) 0.0485(10) Uani 0.647(3) 1 d D . P A 1
H1AA H -0.2897 0.2618 1.4410 0.058 Uiso 0.647(3) 1 calc R U P A 1
Cl1A Cl -0.16343(9) 0.23858(10) 1.50410(7) 0.0718(5) Uani 0.647(3) 1 d D . P A 1
Cl2A Cl -0.16939(17) 0.11529(13) 1.38819(16) 0.0777(5) Uani 0.647(3) 1 d D . P A 1
Cl3A Cl -0.15396(14) 0.29779(9) 1.33268(9) 0.0711(5) Uani 0.647(3) 1 d D . P A 1
C1B C -0.1119(13) 0.2169(11) 1.3518(12) 0.116(7) Uani 0.260(4) 1 d D . P B 2
H1BA H -0.0653 0.2222 1.2915 0.140 Uiso 0.260(4) 1 calc R U P B 2
Cl1B Cl -0.0418(9) 0.2054(6) 1.4267(7) 0.240(5) Uani 0.260(4) 1 d D U P B 2
Cl2B Cl -0.2342(4) 0.3190(3) 1.3825(4) 0.112(2) Uani 0.260(4) 1 d D . P B 2
Cl3B Cl -0.1622(13) 0.1231(8) 1.3632(8) 0.223(8) Uani 0.260(4) 1 d D . P B 2
C1C C 0.5075(8) 0.0210(5) 0.0062(5) 0.079(2) Uani 0.5 1 d D . P C -1
H1CA H 0.5314 0.0736 -0.0281 0.095 Uiso 0.5 1 calc R U P C -1
Cl1C Cl 0.37426(15) 0.06938(14) 0.06338(12) 0.0862(5) Uani 0.5 1 d D . P C -1
Cl2C Cl 0.5278(2) -0.06505(16) -0.06620(13) 0.1025(7) Uani 0.5 1 d D . P C -1
Cl3C Cl 0.58505(15) -0.02575(19) 0.07018(14) 0.1071(7) Uani 0.5 1 d D . P C -1
C1 C 0.88531(19) 0.3391(2) 1.07222(17) 0.0515(7) Uani 1 1 d . . . . .
C2 C 0.88963(18) 0.34327(19) 0.98773(16) 0.0463(6) Uani 1 1 d . . . . .
H2A H 0.9545 0.3094 0.9447 0.056 Uiso 1 1 calc R U . . .
C3 C 0.79962(18) 0.39681(17) 0.96544(15) 0.0404(5) Uani 1 1 d . . . . .
C4 C 0.70636(18) 0.44706(18) 1.03022(15) 0.0407(5) Uani 1 1 d . . . . .
H4A H 0.6448 0.4838 1.0157 0.049 Uiso 1 1 calc R U . . .
C5 C 0.69992(18) 0.44548(18) 1.11467(15) 0.0430(6) Uani 1 1 d . . . . .
C6 C 0.79114(19) 0.3911(2) 1.13490(16) 0.0488(6) Uani 1 1 d . . . . .
H6A H 0.7889 0.3895 1.1923 0.059 Uiso 1 1 calc R U . . .
C7 C 0.9741(4) 0.2726(4) 1.1000(4) 0.0503(13) Uani 0.695(8) 1 d . U P D 1
C8 C 1.0562(5) 0.3034(4) 1.1005(4) 0.0616(14) Uani 0.695(8) 1 d . U P D 1
C9 C 1.1357(5) 0.2414(5) 1.1323(4) 0.0814(19) Uani 0.695(8) 1 d . U P D 1
H9A H 1.1911 0.2618 1.1344 0.098 Uiso 0.695(8) 1 calc R U P D 1
C10 C 1.1336(6) 0.1509(5) 1.1606(4) 0.094(2) Uani 0.695(8) 1 d . U P D 1
H10A H 1.1868 0.1105 1.1830 0.113 Uiso 0.695(8) 1 calc R U P D 1
C11 C 1.0561(5) 0.1186(4) 1.1569(3) 0.086(2) Uani 0.695(8) 1 d . U P D 1
H11A H 1.0579 0.0554 1.1745 0.103 Uiso 0.695(8) 1 calc R U P D 1
C12 C 0.9750(6) 0.1777(4) 1.1274(4) 0.0639(19) Uani 0.695(8) 1 d . U P D 1
H12A H 0.9209 0.1555 1.1254 0.077 Uiso 0.695(8) 1 calc R U P D 1
C13 C 1.0625(5) 0.3974(4) 1.0651(4) 0.0746(18) Uani 0.695(8) 1 d . U P D 1
H13A H 1.1248 0.4067 1.0709 0.112 Uiso 0.695(8) 1 calc R U P D 1
H13B H 1.0701 0.3998 1.0045 0.112 Uiso 0.695(8) 1 calc R U P D 1
H13C H 0.9968 0.4481 1.0964 0.112 Uiso 0.695(8) 1 calc R U P D 1
C7A C 0.9895(7) 0.3009(12) 1.0922(9) 0.105(6) Uani 0.305(8) 1 d G U P D 2
C8A C 1.0186(8) 0.2059(12) 1.1173(8) 0.121(6) Uani 0.305(8) 1 d G U P D 2
C9A C 1.1104(9) 0.1654(11) 1.1394(9) 0.135(7) Uani 0.305(8) 1 d G U P D 2
H9AA H 1.1303 0.1004 1.1565 0.162 Uiso 0.305(8) 1 calc R U P D 2
C10A C 1.1732(7) 0.2199(13) 1.1362(8) 0.134(7) Uani 0.305(8) 1 d G U P D 2
H10B H 1.2360 0.1922 1.1513 0.161 Uiso 0.305(8) 1 calc R U P D 2
C11A C 1.1441(7) 0.3150(13) 1.1111(7) 0.124(6) Uani 0.305(8) 1 d G U P D 2
H11B H 1.1870 0.3523 1.1090 0.149 Uiso 0.305(8) 1 calc R U P D 2
C12A C 1.0523(9) 0.3555(11) 1.0891(9) 0.113(6) Uani 0.305(8) 1 d G U P D 2
H12C H 1.0324 0.4205 1.0719 0.136 Uiso 0.305(8) 1 calc R U P D 2
C13A C 0.9507(17) 0.141(2) 1.1150(15) 0.142(10) Uani 0.305(8) 1 d . U P D 2
H13D H 0.9818 0.0764 1.1346 0.214 Uiso 0.305(8) 1 calc R U P D 2
H13E H 0.8761 0.1691 1.1526 0.214 Uiso 0.305(8) 1 calc R U P D 2
H13F H 0.9527 0.1379 1.0564 0.214 Uiso 0.305(8) 1 calc R U P D 2
C14 C 0.50279(19) 0.6027(2) 1.30776(15) 0.0470(6) Uani 1 1 d . . . . .
C15 C 0.59795(19) 0.5462(2) 1.24880(15) 0.0464(6) Uani 1 1 d . . . . .
H15A H 0.6643 0.5381 1.2553 0.056 Uiso 1 1 calc R U . . .
C16 C 0.59850(18) 0.50151(19) 1.18075(15) 0.0431(6) Uani 1 1 d . . . . .
C17 C 0.49975(18) 0.51315(18) 1.17299(15) 0.0418(6) Uani 1 1 d . . . . .
H17A H 0.4986 0.4824 1.1272 0.050 Uiso 1 1 calc R U . . .
C18 C 0.40350(18) 0.56862(18) 1.23075(14) 0.0406(6) Uani 1 1 d . . . . .
C19 C 0.40557(19) 0.61275(19) 1.29806(15) 0.0439(6) Uani 1 1 d . . . . .
H19A H 0.3399 0.6503 1.3381 0.053 Uiso 1 1 calc R U . . .
C20 C 0.5021(2) 0.6594(2) 1.37639(17) 0.0560(7) Uani 1 1 d . . . . .
C21 C 0.5558(2) 0.6175(3) 1.43329(19) 0.0692(9) Uani 1 1 d . . . . .
C22 C 0.5493(3) 0.6763(3) 1.4961(2) 0.0819(11) Uani 1 1 d . . . . .
H22A H 0.5846 0.6487 1.5362 0.098 Uiso 1 1 calc R U . . .
C23 C 0.4940(3) 0.7709(3) 1.5002(2) 0.0797(11) Uani 1 1 d . . . . .
H23A H 0.4914 0.8085 1.5431 0.096 Uiso 1 1 calc R U . . .
C24 C 0.4411(3) 0.8143(3) 1.4435(2) 0.0739(9) Uani 1 1 d . . . . .
H24A H 0.4030 0.8811 1.4469 0.089 Uiso 1 1 calc R U . . .
C25 C 0.4446(2) 0.7590(2) 1.38202(19) 0.0614(8) Uani 1 1 d . . . . .
H25A H 0.4081 0.7879 1.3429 0.074 Uiso 1 1 calc R U . . .
C26 C 0.6185(3) 0.5139(3) 1.4304(2) 0.0866(11) Uani 1 1 d . . . . .
H26A H 0.6500 0.4988 1.4757 0.130 Uiso 1 1 calc R U . . .
H26B H 0.5710 0.4767 1.4388 0.130 Uiso 1 1 calc R U . . .
H26C H 0.6760 0.4977 1.3747 0.130 Uiso 1 1 calc R U . . .
C27 C 0.11506(18) 0.58482(18) 1.27690(15) 0.0435(6) Uani 1 1 d . . . . .
C28 C 0.20966(18) 0.57869(17) 1.28848(15) 0.0418(6) Uani 1 1 d . . . . .
H28A H 0.2120 0.5740 1.3448 0.050 Uiso 1 1 calc R U . . .
C29 C 0.30079(17) 0.57931(17) 1.21944(15) 0.0387(5) Uani 1 1 d . . . . .
C30 C 0.29478(17) 0.58891(16) 1.13747(14) 0.0376(5) Uani 1 1 d . . . . .
H30A H 0.3563 0.5903 1.0899 0.045 Uiso 1 1 calc R U . . .
C31 C 0.20139(17) 0.59653(17) 1.12345(14) 0.0388(5) Uani 1 1 d . . . . .
C32 C 0.11122(18) 0.59490(17) 1.19439(15) 0.0418(6) Uani 1 1 d . . . . .
H32A H 0.0465 0.6008 1.1860 0.050 Uiso 1 1 calc R U . . .
C33 C 0.02097(19) 0.5795(2) 1.35277(16) 0.0497(7) Uani 1 1 d . . . . .
C34 C -0.0207(3) 0.5054(3) 1.3612(2) 0.0740(9) Uani 1 1 d . . . . .
C35 C -0.1081(3) 0.5050(3) 1.4362(2) 0.0828(11) Uani 1 1 d . . . . .
H35A H -0.1380 0.4556 1.4433 0.099 Uiso 1 1 calc R U . . .
C36 C -0.1511(2) 0.5724(3) 1.4986(2) 0.0702(9) Uani 1 1 d . . . . .
H36A H -0.2127 0.5721 1.5465 0.084 Uiso 1 1 calc R U . . .
C37 C -0.1044(2) 0.6418(2) 1.49200(19) 0.0650(8) Uani 1 1 d . . . . .
H37A H -0.1312 0.6868 1.5369 0.078 Uiso 1 1 calc R U . . .
C38 C -0.0186(2) 0.6447(2) 1.41942(17) 0.0545(7) Uani 1 1 d . . . . .
H38A H 0.0137 0.6917 1.4150 0.065 Uiso 1 1 calc R U . . .
C39 C 0.0256(4) 0.4278(4) 1.2954(3) 0.1199(17) Uani 1 1 d . . . . .
H39A H -0.0150 0.3834 1.3135 0.180 Uiso 1 1 calc R U . . .
H39B H 0.0211 0.4562 1.2404 0.180 Uiso 1 1 calc R U . . .
H39C H 0.1009 0.3932 1.2892 0.180 Uiso 1 1 calc R U . . .
C51 C -0.13012(19) -0.15465(19) 1.28392(15) 0.0454(6) Uani 1 1 d . . . . .
C52 C -0.19386(19) -0.13495(18) 1.36961(15) 0.0438(6) Uani 1 1 d . . . . .
H52A H -0.2648 -0.1371 1.3887 0.053 Uiso 1 1 calc R U . . .
C53 C -0.15667(19) -0.11234(17) 1.42780(14) 0.0404(5) Uani 1 1 d . . . . .
C54 C -0.05260(19) -0.10882(17) 1.39797(14) 0.0406(5) Uani 1 1 d . . . . .
H54A H -0.0251 -0.0950 1.4371 0.049 Uiso 1 1 calc R U . . .
C55 C 0.01222(19) -0.12497(17) 1.31224(14) 0.0404(5) Uani 1 1 d . . . . .
C56 C -0.02766(19) -0.14873(18) 1.25642(15) 0.0416(6) Uani 1 1 d . . . . .
H56A H 0.0162 -0.1612 1.1981 0.050 Uiso 1 1 calc R U . . .
C57 C -0.1773(10) -0.1698(8) 1.2199(6) 0.036(3) Uani 0.395(8) 1 d DG U P E 1
C58 C -0.1657(9) -0.1165(8) 1.1451(6) 0.049(3) Uani 0.395(8) 1 d DG U P E 1
C59 C -0.2080(9) -0.1288(7) 1.0859(5) 0.059(3) Uani 0.395(8) 1 d DG U P E 1
H59A H -0.2001 -0.0924 1.0348 0.071 Uiso 0.395(8) 1 calc R U P E 1
C60 C -0.2618(9) -0.1942(7) 1.1015(6) 0.062(3) Uani 0.395(8) 1 d G U P E 1
H60A H -0.2907 -0.2026 1.0610 0.074 Uiso 0.395(8) 1 calc R U P E 1
C61 C -0.2734(9) -0.2475(7) 1.1762(7) 0.059(2) Uani 0.395(8) 1 d G U P E 1
H61A H -0.3102 -0.2922 1.1869 0.070 Uiso 0.395(8) 1 calc R U P E 1
C62 C -0.2312(10) -0.2353(8) 1.2354(6) 0.046(2) Uani 0.395(8) 1 d G U P E 1
H62A H -0.2391 -0.2716 1.2865 0.055 Uiso 0.395(8) 1 calc R U P E 1
C63 C -0.0981(6) -0.0589(6) 1.1066(5) 0.050(2) Uani 0.395(8) 1 d D U P E 1
H63A H -0.0676 -0.0495 1.1475 0.075 Uiso 0.395(8) 1 calc R U P E 1
H63B H -0.0399 -0.0913 1.0554 0.075 Uiso 0.395(8) 1 calc R U P E 1
H63C H -0.1409 0.0033 1.0907 0.075 Uiso 0.395(8) 1 calc R U P E 1
C57A C -0.1639(7) -0.2173(6) 1.2371(5) 0.044(3) Uani 0.253(5) 1 d DG U P E 2
C58A C -0.1700(7) -0.1866(5) 1.1569(5) 0.049(3) Uani 0.253(5) 1 d DG U P E 2
C59A C -0.1909(7) -0.2419(7) 1.1090(4) 0.054(3) Uani 0.253(5) 1 d DG U P E 2
H59B H -0.1951 -0.2208 1.0542 0.065 Uiso 0.253(5) 1 calc R U P E 2
C60A C -0.2058(7) -0.3279(7) 1.1412(5) 0.067(3) Uani 0.253(5) 1 d G U P E 2
H60B H -0.2201 -0.3657 1.1084 0.081 Uiso 0.253(5) 1 calc R U P E 2
C61A C -0.1996(7) -0.3587(6) 1.2214(5) 0.062(3) Uani 0.253(5) 1 d G U P E 2
H61B H -0.2098 -0.4175 1.2434 0.075 Uiso 0.253(5) 1 calc R U P E 2
C62A C -0.1787(7) -0.3034(6) 1.2693(4) 0.056(3) Uani 0.253(5) 1 d G U P E 2
H62B H -0.1745 -0.3244 1.3241 0.067 Uiso 0.253(5) 1 calc R U P E 2
C63A C -0.1437(16) -0.0959(11) 1.1194(9) 0.061(5) Uani 0.253(5) 1 d D U P E 2
H63D H -0.1515 -0.0835 1.0630 0.092 Uiso 0.253(5) 1 calc R U P E 2
H63E H -0.1930 -0.0415 1.1575 0.092 Uiso 0.253(5) 1 calc R U P E 2
H63F H -0.0696 -0.1048 1.1138 0.092 Uiso 0.253(5) 1 calc R U P E 2
C57B C -0.1643(12) -0.1745(12) 1.2164(8) 0.057(5) Uani 0.353(8) 1 d DG U P E 3
C58B C -0.2159(12) -0.2420(11) 1.2433(8) 0.074(4) Uani 0.353(8) 1 d DG U P E 3
C59B C -0.2560(10) -0.2693(9) 1.1896(9) 0.092(5) Uani 0.353(8) 1 d DG U P E 3
H59C H -0.2913 -0.3155 1.2080 0.110 Uiso 0.353(8) 1 calc R U P E 3
C60B C -0.2447(9) -0.2290(9) 1.1089(8) 0.077(4) Uani 0.353(8) 1 d G U P E 3
H60C H -0.2721 -0.2477 1.0722 0.093 Uiso 0.353(8) 1 calc R U P E 3
C61B C -0.1931(9) -0.1615(9) 1.0819(7) 0.063(4) Uani 0.353(8) 1 d G U P E 3
H61C H -0.1853 -0.1339 1.0268 0.076 Uiso 0.353(8) 1 calc R U P E 3
C62B C -0.1529(10) -0.1342(9) 1.1357(9) 0.055(4) Uani 0.353(8) 1 d G U P E 3
H62C H -0.1177 -0.0880 1.1172 0.066 Uiso 0.353(8) 1 calc R U P E 3
C63B C -0.2339(7) -0.3025(6) 1.3095(6) 0.055(3) Uani 0.353(8) 1 d D U P E 3
H63G H -0.2086 -0.2904 1.3529 0.083 Uiso 0.353(8) 1 calc R U P E 3
H63H H -0.3110 -0.2924 1.3346 0.083 Uiso 0.353(8) 1 calc R U P E 3
H63I H -0.1952 -0.3687 1.2890 0.083 Uiso 0.353(8) 1 calc R U P E 3
C64 C 0.30289(19) -0.15652(17) 1.17885(14) 0.0393(5) Uani 1 1 d . . . . .
C65 C 0.20240(19) -0.16762(17) 1.20996(14) 0.0404(5) Uani 1 1 d . . . . .
H65A H 0.1887 -0.2106 1.1819 0.048 Uiso 1 1 calc R U . . .
C66 C 0.12146(19) -0.11676(17) 1.28150(14) 0.0401(5) Uani 1 1 d . . . . .
C67 C 0.1441(2) -0.05546(18) 1.32231(14) 0.0426(6) Uani 1 1 d . . . . .
H67A H 0.0885 -0.0185 1.3696 0.051 Uiso 1 1 calc R U . . .
C68 C 0.2452(2) -0.04632(18) 1.29639(14) 0.0422(6) Uani 1 1 d . . . . .
C69 C 0.32403(19) -0.09738(18) 1.22298(14) 0.0420(6) Uani 1 1 d . . . . .
H69A H 0.3933 -0.0913 1.2031 0.050 Uiso 1 1 calc R U . . .
C70 C 0.38957(10) -0.20919(11) 1.09963(8) 0.0413(6) Uani 1 1 d G . . . .
C71 C 0.37049(10) -0.21178(12) 1.02446(9) 0.0450(6) Uani 1 1 d G . . . .
C72 C 0.45318(13) -0.26206(13) 0.95387(8) 0.0529(7) Uani 1 1 d G . . . .
H72A H 0.4401 -0.2638 0.9025 0.064 Uiso 1 1 calc R U . . .
C73 C 0.55493(11) -0.30976(13) 0.95846(9) 0.0559(7) Uani 1 1 d G . . . .
H73A H 0.6114 -0.3441 0.9102 0.067 Uiso 1 1 calc R U . . .
C74 C 0.57401(9) -0.30717(12) 1.03364(10) 0.0515(7) Uani 1 1 d G . . . .
H74A H 0.6436 -0.3398 1.0368 0.062 Uiso 1 1 calc R U . . .
C75 C 0.49133(12) -0.25688(12) 1.10422(8) 0.0453(6) Uani 1 1 d G . . . .
H75A H 0.5044 -0.2551 1.1556 0.054 Uiso 1 1 calc R U . . .
C76 C 0.2627(2) -0.1570(2) 1.01243(16) 0.0536(7) Uani 1 1 d . . . . .
H76A H 0.2673 -0.1691 0.9548 0.080 Uiso 1 1 calc R U . . .
H76B H 0.2064 -0.1784 1.0549 0.080 Uiso 1 1 calc R U . . .
H76C H 0.2453 -0.0884 1.0199 0.080 Uiso 1 1 calc R U . . .
C77 C 0.3696(2) 0.1116(2) 1.35450(15) 0.0507(7) Uani 1 1 d . . . . .
C78 C 0.3061(2) 0.13085(19) 1.44047(15) 0.0459(6) Uani 1 1 d . . . . .
H78A H 0.3187 0.1711 1.4722 0.055 Uiso 1 1 calc R U . . .
C79 C 0.22518(19) 0.09217(18) 1.48006(15) 0.0415(5) Uani 1 1 d . . . . .
C80 C 0.20771(19) 0.03415(18) 1.43147(15) 0.0426(6) Uani 1 1 d . . . . .
H80A H 0.1534 0.0062 1.4584 0.051 Uiso 1 1 calc R U . . .
C81 C 0.2673(2) 0.01579(19) 1.34469(15) 0.0435(6) Uani 1 1 d . . . . .
C82 C 0.3488(2) 0.0555(2) 1.30730(15) 0.0493(6) Uani 1 1 d . . . . .
H82A H 0.3908 0.0439 1.2485 0.059 Uiso 1 1 calc R U . . .
C83 C 0.4755(3) 0.1369(3) 1.3139(4) 0.0412(18) Uani 0.520(8) 1 d G . P F 1
C84 C 0.5769(4) 0.0721(3) 1.3067(4) 0.0521(18) Uani 0.520(8) 1 d G . P F 1
H84A H 0.5855 0.0070 1.3216 0.062 Uiso 0.520(8) 1 calc R U P F 1
C85 C 0.6655(3) 0.1025(4) 1.2776(4) 0.0667(19) Uani 0.520(8) 1 d G . P F 1
H85A H 0.7348 0.0583 1.2727 0.080 Uiso 0.520(8) 1 calc R U P F 1
C86 C 0.6529(4) 0.1977(4) 1.2558(3) 0.0542(18) Uani 0.520(8) 1 d G . P F 1
H86A H 0.7134 0.2185 1.2359 0.065 Uiso 0.520(8) 1 calc R U P F 1
C87 C 0.5515(5) 0.2625(4) 1.2631(3) 0.051(2) Uani 0.520(8) 1 d G . P F 1
H87A H 0.5429 0.3276 1.2481 0.061 Uiso 0.520(8) 1 calc R U P F 1
C88 C 0.4629(4) 0.2321(4) 1.2921(4) 0.0499(18) Uani 0.520(8) 1 d G . P F 1
C89 C 0.3559(6) 0.3001(5) 1.2935(5) 0.077(2) Uani 0.520(8) 1 d . . P F 1
H89A H 0.3025 0.2677 1.3155 0.115 Uiso 0.520(8) 1 calc R U P F 1
H89B H 0.3350 0.3547 1.3304 0.115 Uiso 0.520(8) 1 calc R U P F 1
H89C H 0.3600 0.3226 1.2353 0.115 Uiso 0.520(8) 1 calc R U P F 1
C83A C 0.4406(4) 0.1680(4) 1.3165(4) 0.040(2) Uani 0.480(8) 1 d G . P F 2
C84A C 0.4079(5) 0.2673(4) 1.3144(4) 0.057(2) Uani 0.480(8) 1 d G . P F 2
H84B H 0.3335 0.3039 1.3339 0.069 Uiso 0.480(8) 1 calc R U P F 2
C85A C 0.4839(7) 0.3131(4) 1.2837(3) 0.079(3) Uani 0.480(8) 1 d G . P F 2
H85B H 0.4616 0.3810 1.2823 0.095 Uiso 0.480(8) 1 calc R U P F 2
C86A C 0.5927(6) 0.2596(6) 1.2551(4) 0.072(4) Uani 0.480(8) 1 d G . P F 2
H86B H 0.6447 0.2910 1.2342 0.086 Uiso 0.480(8) 1 calc R U P F 2
C87A C 0.6255(4) 0.1604(6) 1.2572(3) 0.067(3) Uani 0.480(8) 1 d G . P F 2
H87B H 0.6998 0.1238 1.2377 0.081 Uiso 0.480(8) 1 calc R U P F 2
C88A C 0.5494(4) 0.1146(4) 1.2879(3) 0.0497(19) Uani 0.480(8) 1 d G . P F 2
C89A C 0.5887(5) 0.0046(6) 1.2898(5) 0.081(3) Uani 0.480(8) 1 d . . P F 2
H89D H 0.5268 -0.0175 1.3128 0.121 Uiso 0.480(8) 1 calc R U P F 2
H89E H 0.6314 -0.0204 1.2317 0.121 Uiso 0.480(8) 1 calc R U P F 2
H89F H 0.6332 -0.0182 1.3262 0.121 Uiso 0.480(8) 1 calc R U P F 2

loop_
_atom_site_aniso_label
_atom_site_aniso_U_11
_atom_site_aniso_U_22
_atom_site_aniso_U_33
_atom_site_aniso_U_23
_atom_site_aniso_U_13
_atom_site_aniso_U_12
C1A 0.050(2) 0.045(2) 0.044(2) -0.0019(18) -0.0148(19) -0.0090(18)
Cl1A 0.0601(7) 0.1065(11) 0.0411(6) -0.0127(6) -0.0211(5) -0.0107(6)
Cl2A 0.1114(12) 0.0397(8) 0.0710(11) -0.0011(6) -0.0223(9) -0.0213(7)
Cl3A 0.0971(11) 0.0585(8) 0.0555(8) 0.0101(6) -0.0253(8) -0.0277(7)
C1B 0.117(13) 0.093(13) 0.140(15) 0.067(11) -0.072(12) -0.030(10)
Cl1B 0.328(11) 0.178(7) 0.287(10) -0.004(6) -0.255(10) -0.016(7)
Cl2B 0.107(4) 0.092(3) 0.122(4) -0.018(3) -0.027(3) -0.024(2)
Cl3B 0.382(18) 0.146(9) 0.157(10) 0.006(6) -0.155(11) -0.044(9)
C1C 0.124(6) 0.072(6) 0.034(4) -0.033(4) 0.000(3) -0.040(5)
Cl1C 0.0783(11) 0.0807(12) 0.0809(12) 0.0146(9) -0.0233(9) -0.0139(9)
Cl2C 0.1371(19) 0.0956(14) 0.0657(12) -0.0041(10) 0.0019(12) -0.0643(14)
Cl3C 0.0728(11) 0.154(2) 0.0981(14) 0.0336(14) -0.0276(10) -0.0542(12)
C1 0.0408(13) 0.0600(17) 0.0464(15) -0.0071(12) -0.0145(12) -0.0064(12)
C2 0.0347(12) 0.0565(16) 0.0394(13) -0.0092(11) -0.0086(10) -0.0069(11)
C3 0.0367(12) 0.0447(14) 0.0402(13) -0.0085(10) -0.0114(10) -0.0130(10)
C4 0.0347(11) 0.0478(14) 0.0380(13) -0.0078(10) -0.0101(10) -0.0118(10)
C5 0.0360(12) 0.0502(15) 0.0408(13) -0.0080(11) -0.0103(10) -0.0125(11)
C6 0.0389(13) 0.0651(17) 0.0388(13) -0.0058(12) -0.0127(11) -0.0121(12)
C7 0.043(2) 0.057(3) 0.036(2) -0.0077(18) -0.012(2) 0.001(2)
C8 0.060(3) 0.060(3) 0.058(3) -0.008(2) -0.029(2) 0.001(2)
C9 0.075(3) 0.085(4) 0.075(3) -0.016(3) -0.056(3) 0.020(3)
C10 0.093(4) 0.095(4) 0.070(4) -0.002(3) -0.050(3) 0.021(3)
C11 0.095(4) 0.068(3) 0.058(3) 0.004(2) -0.028(3) 0.015(3)
C12 0.062(4) 0.056(3) 0.047(3) 0.005(2) -0.015(3) 0.006(2)
C13 0.069(3) 0.067(3) 0.100(5) -0.022(3) -0.044(3) -0.014(2)
C7A 0.032(5) 0.226(16) 0.043(6) -0.032(8) -0.019(5) -0.009(7)
C8A 0.040(5) 0.232(16) 0.061(6) -0.013(8) -0.022(5) -0.001(7)
C9A 0.041(6) 0.247(16) 0.068(7) -0.012(9) -0.021(6) 0.017(8)
C10A 0.042(6) 0.253(16) 0.068(7) -0.022(9) -0.036(5) 0.022(7)
C11A 0.045(5) 0.245(16) 0.062(6) -0.038(8) -0.025(5) -0.004(7)
C12A 0.037(6) 0.234(16) 0.058(7) -0.039(10) -0.024(5) -0.013(9)
C13A 0.079(10) 0.21(2) 0.088(11) 0.019(13) -0.022(8) -0.006(12)
C14 0.0418(13) 0.0686(18) 0.0303(12) -0.0080(11) -0.0102(10) -0.0179(12)
C15 0.0373(12) 0.0668(17) 0.0358(13) -0.0054(12) -0.0120(10) -0.0169(12)
C16 0.0364(12) 0.0551(16) 0.0349(13) -0.0054(11) -0.0090(10) -0.0133(11)
C17 0.0399(12) 0.0497(15) 0.0352(12) -0.0073(10) -0.0118(10) -0.0129(11)
C18 0.0376(12) 0.0480(15) 0.0329(12) -0.0031(10) -0.0083(10) -0.0131(10)
C19 0.0383(12) 0.0598(16) 0.0296(12) -0.0093(11) -0.0073(10) -0.0133(11)
C20 0.0382(13) 0.092(2) 0.0372(14) -0.0117(14) -0.0074(11) -0.0225(14)
C21 0.0494(15) 0.105(3) 0.0482(17) -0.0131(16) -0.0200(13) -0.0127(16)
C22 0.0617(19) 0.114(3) 0.067(2) -0.033(2) -0.0332(17) -0.005(2)
C23 0.0582(18) 0.129(3) 0.0570(19) -0.035(2) -0.0208(16) -0.025(2)
C24 0.071(2) 0.091(3) 0.0605(19) -0.0265(17) -0.0210(17) -0.0209(18)
C25 0.0606(17) 0.074(2) 0.0515(17) -0.0205(15) -0.0229(14) -0.0145(15)
C26 0.088(2) 0.103(3) 0.059(2) 0.0001(19) -0.0385(18) -0.008(2)
C27 0.0394(12) 0.0483(15) 0.0381(13) -0.0081(11) -0.0063(10) -0.0138(11)
C28 0.0407(12) 0.0455(14) 0.0340(12) -0.0060(10) -0.0091(10) -0.0104(10)
C29 0.0365(11) 0.0389(13) 0.0362(12) -0.0087(10) -0.0082(10) -0.0091(10)
C30 0.0317(11) 0.0397(13) 0.0356(12) -0.0116(10) -0.0038(9) -0.0095(9)
C31 0.0379(12) 0.0385(13) 0.0365(12) -0.0115(10) -0.0092(10) -0.0086(10)
C32 0.0333(11) 0.0463(14) 0.0431(14) -0.0089(11) -0.0099(10) -0.0106(10)
C33 0.0398(13) 0.0667(18) 0.0410(14) 0.0021(12) -0.0116(11) -0.0188(12)
C34 0.075(2) 0.097(3) 0.0588(19) -0.0078(18) -0.0091(16) -0.050(2)
C35 0.074(2) 0.110(3) 0.078(2) 0.015(2) -0.0204(19) -0.055(2)
C36 0.0469(16) 0.094(3) 0.0533(19) 0.0138(17) -0.0037(14) -0.0221(16)
C37 0.0577(17) 0.070(2) 0.0460(16) -0.0008(14) -0.0034(13) -0.0113(15)
C38 0.0500(15) 0.0594(18) 0.0459(15) -0.0014(13) -0.0078(12) -0.0170(13)
C39 0.142(4) 0.126(4) 0.100(3) -0.023(3) 0.004(3) -0.093(3)
C51 0.0475(13) 0.0562(16) 0.0372(13) -0.0132(11) -0.0142(11) -0.0186(12)
C52 0.0440(13) 0.0536(15) 0.0377(13) -0.0105(11) -0.0117(11) -0.0200(11)
C53 0.0471(13) 0.0464(14) 0.0320(12) -0.0067(10) -0.0110(10) -0.0212(11)
C54 0.0489(13) 0.0486(14) 0.0316(12) -0.0076(10) -0.0116(10) -0.0245(11)
C55 0.0483(13) 0.0423(14) 0.0334(12) -0.0073(10) -0.0092(10) -0.0207(11)
C56 0.0481(13) 0.0478(14) 0.0309(12) -0.0097(10) -0.0097(10) -0.0191(11)
C57 0.053(6) 0.052(5) 0.017(4) -0.001(4) -0.011(4) -0.033(5)
C58 0.065(6) 0.069(5) 0.022(5) 0.000(4) -0.009(4) -0.039(5)
C59 0.069(6) 0.080(6) 0.029(4) -0.015(4) -0.012(4) -0.025(5)
C60 0.073(6) 0.066(5) 0.059(4) -0.016(4) -0.036(4) -0.020(5)
C61 0.066(5) 0.064(5) 0.080(5) 0.002(4) -0.049(4) -0.038(4)
C62 0.056(5) 0.057(5) 0.050(4) 0.006(4) -0.027(4) -0.042(4)
C63 0.055(4) 0.060(5) 0.050(4) 0.012(3) -0.027(3) -0.031(3)
C57A 0.031(5) 0.075(7) 0.027(5) -0.002(5) -0.004(4) -0.023(5)
C58A 0.034(5) 0.073(6) 0.040(5) -0.017(5) -0.010(4) -0.016(4)
C59A 0.043(5) 0.085(7) 0.045(5) -0.025(5) -0.025(4) -0.016(5)
C60A 0.057(5) 0.095(7) 0.065(6) -0.020(5) -0.024(5) -0.033(5)
C61A 0.061(5) 0.085(7) 0.065(6) -0.011(5) -0.029(5) -0.041(5)
C62A 0.049(5) 0.080(7) 0.051(6) -0.006(5) -0.023(4) -0.027(5)
C63A 0.073(10) 0.081(11) 0.015(6) -0.007(7) -0.014(7) -0.008(8)
C57B 0.027(4) 0.081(9) 0.066(8) -0.039(7) -0.002(5) -0.022(5)
C58B 0.039(5) 0.091(8) 0.092(7) -0.044(6) -0.018(5) -0.011(5)
C59B 0.051(5) 0.106(9) 0.117(8) -0.060(7) -0.022(6) -0.012(6)
C60B 0.036(5) 0.101(9) 0.098(8) -0.069(7) -0.019(5) -0.007(5)
C61B 0.029(4) 0.094(8) 0.063(6) -0.057(6) -0.008(4) -0.007(5)
C62B 0.023(4) 0.092(9) 0.050(7) -0.047(6) -0.002(4) -0.017(5)
C63B 0.067(5) 0.057(5) 0.059(5) 0.005(4) -0.038(4) -0.025(4)
C64 0.0493(13) 0.0436(14) 0.0291(11) -0.0028(10) -0.0110(10) -0.0217(11)
C65 0.0498(13) 0.0444(14) 0.0320(12) -0.0059(10) -0.0131(10) -0.0206(11)
C66 0.0477(13) 0.0472(14) 0.0301(12) -0.0048(10) -0.0101(10) -0.0229(11)
C67 0.0504(13) 0.0494(15) 0.0289(12) -0.0077(10) -0.0056(10) -0.0234(11)
C68 0.0526(14) 0.0495(15) 0.0317(12) -0.0043(10) -0.0120(11) -0.0264(12)
C69 0.0456(13) 0.0531(15) 0.0298(12) -0.0036(10) -0.0071(10) -0.0241(11)
C70 0.0497(13) 0.0460(14) 0.0319(12) -0.0027(10) -0.0093(10) -0.0240(11)
C71 0.0514(14) 0.0535(16) 0.0343(13) -0.0068(11) -0.0101(11) -0.0248(12)
C72 0.0567(15) 0.0673(18) 0.0341(13) -0.0098(12) -0.0087(12) -0.0237(14)
C73 0.0545(15) 0.0672(19) 0.0393(14) -0.0129(13) -0.0032(12) -0.0217(14)
C74 0.0452(14) 0.0572(17) 0.0490(15) -0.0037(12) -0.0087(12) -0.0201(12)
C75 0.0497(14) 0.0539(16) 0.0371(13) 0.0008(11) -0.0128(11) -0.0253(12)
C76 0.0611(16) 0.0670(19) 0.0359(14) -0.0071(12) -0.0172(12) -0.0221(14)
C77 0.0638(16) 0.0669(18) 0.0336(13) -0.0033(12) -0.0118(12) -0.0400(14)
C78 0.0572(15) 0.0546(16) 0.0358(13) -0.0055(11) -0.0133(11) -0.0310(12)
C79 0.0470(13) 0.0496(15) 0.0324(12) -0.0053(10) -0.0117(10) -0.0216(11)
C80 0.0468(13) 0.0524(15) 0.0342(12) -0.0058(11) -0.0095(11) -0.0255(12)
C81 0.0535(14) 0.0535(15) 0.0314(12) -0.0060(11) -0.0112(11) -0.0283(12)
C82 0.0622(15) 0.0660(18) 0.0282(12) -0.0073(11) -0.0074(11) -0.0371(14)
C83 0.043(4) 0.050(4) 0.031(3) -0.014(3) -0.002(3) -0.023(4)
C84 0.045(3) 0.041(5) 0.063(5) -0.013(3) -0.004(3) -0.016(3)
C85 0.052(4) 0.077(5) 0.071(5) -0.006(4) -0.014(3) -0.025(3)
C86 0.057(4) 0.069(5) 0.039(3) -0.009(3) 0.000(3) -0.038(4)
C87 0.057(5) 0.073(6) 0.036(3) 0.008(3) -0.009(3) -0.046(4)
C88 0.051(4) 0.067(5) 0.035(3) 0.008(3) -0.014(3) -0.028(3)
C89 0.073(5) 0.068(5) 0.071(5) 0.028(4) -0.016(4) -0.021(4)
C83A 0.040(4) 0.055(5) 0.023(3) -0.015(3) 0.001(3) -0.022(4)
C84A 0.067(6) 0.058(5) 0.045(4) 0.003(4) -0.006(4) -0.033(5)
C85A 0.107(7) 0.082(6) 0.043(4) -0.011(4) 0.009(4) -0.058(5)
C86A 0.069(7) 0.120(9) 0.044(4) -0.019(4) 0.007(4) -0.073(7)
C87A 0.060(5) 0.121(9) 0.035(3) -0.001(4) -0.003(3) -0.061(6)
C88A 0.050(4) 0.063(5) 0.039(3) 0.003(3) -0.012(3) -0.026(4)
C89A 0.047(4) 0.084(6) 0.077(5) -0.003(4) -0.004(3) 0.001(4)

loop_
_atom_type_symbol
_atom_type_description
_atom_type_scat_dispersion_real
_atom_type_scat_dispersion_imag
_atom_type_scat_source
C C 0.0181 0.0091
;

International Tables for Crystallography

(Vol. C, Tables 4.2.6.8 and 6.1.1.4)

;
H H 0.0000 0.0000
;

International Tables for Crystallography

(Vol. C, Table 6.1.1.4)

;
Cl Cl 0.3639 0.7018
;

International Tables for Crystallography

(Vol. C, Tables 4.2.6.8 and 6.1.1.4)

;

loop_
_geom_angle_atom_site_label_1
_geom_angle_atom_site_label_2
_geom_angle_atom_site_label_3
_geom_angle
_geom_angle_site_symmetry_3
Cl2A C1A Cl3A 107.9(2) .
Cl2A C1A Cl1A 110.5(2) .
Cl3A C1A Cl1A 109.6(2) .
Cl2A C1A H1AA 109.6 .
Cl3A C1A H1AA 109.6 .
Cl1A C1A H1AA 109.6 .
Cl3B C1B Cl1B 111.2(9) .
Cl3B C1B Cl2B 101.6(10) .
Cl1B C1B Cl2B 108.9(10) .
Cl3B C1B H1BA 111.5 .
Cl1B C1B H1BA 111.5 .
Cl2B C1B H1BA 111.5 .
Cl1C C1C Cl3C 112.9(4) .
Cl1C C1C Cl2C 110.2(5) .
Cl3C C1C Cl2C 111.2(5) .
Cl1C C1C H1CA 107.4 .
Cl3C C1C H1CA 107.4 .
Cl2C C1C H1CA 107.4 .
C6 C1 C2 119.6(2) .
C6 C1 C7 118.1(3) .
C2 C1 C7 122.0(3) .
C6 C1 C7A 118.8(6) .
C2 C1 C7A 119.5(6) .
C1 C2 C3 120.7(2) .
C1 C2 H2A 119.6 .
C3 C2 H2A 119.6 .
C4 C3 C2 118.0(2) .
C4 C3 C31 118.6(2) 2_667
C2 C3 C31 123.4(2) 2_667
C5 C4 C3 122.7(2) .
C5 C4 H4A 118.7 .
C3 C4 H4A 118.7 .
C4 C5 C6 117.9(2) .
C4 C5 C16 120.2(2) .
C6 C5 C16 121.9(2) .
C1 C6 C5 121.1(2) .
C1 C6 H6A 119.5 .
C5 C6 H6A 119.5 .
C8 C7 C12 120.0(5) .
C8 C7 C1 119.7(4) .
C12 C7 C1 120.3(5) .
C7 C8 C9 118.7(5) .
C7 C8 C13 120.9(5) .
C9 C8 C13 120.3(6) .
C10 C9 C8 120.4(6) .
C10 C9 H9A 119.8 .
C8 C9 H9A 119.8 .
C9 C10 C11 121.2(5) .
C9 C10 H10A 119.4 .
C11 C10 H10A 119.4 .
C10 C11 C12 120.4(6) .
C10 C11 H11A 119.8 .
C12 C11 H11A 119.8 .
C11 C12 C7 119.2(6) .
C11 C12 H12A 120.4 .
C7 C12 H12A 120.4 .
C8 C13 H13A 109.5 .
C8 C13 H13B 109.5 .
H13A C13 H13B 109.5 .
C8 C13 H13C 109.5 .
H13A C13 H13C 109.5 .
H13B C13 H13C 109.5 .
C8A C7A C12A 120.0 .
C8A C7A C1 115.7(9) .
C12A C7A C1 124.3(9) .
C7A C8A C9A 120.0 .
C7A C8A C13A 120.0(12) .
C9A C8A C13A 119.9(12) .
C8A C9A C10A 120.0 .
C8A C9A H9AA 120.0 .
C10A C9A H9AA 120.0 .
C11A C10A C9A 120.0 .
C11A C10A H10B 120.0 .
C9A C10A H10B 120.0 .
C10A C11A C12A 120.0 .
C10A C11A H11B 120.0 .
C12A C11A H11B 120.0 .
C11A C12A C7A 120.0 .
C11A C12A H12C 120.0 .
C7A C12A H12C 120.0 .
C8A C13A H13D 109.5 .
C8A C13A H13E 109.5 .
H13D C13A H13E 109.5 .
C8A C13A H13F 109.5 .
H13D C13A H13F 109.5 .
H13E C13A H13F 109.5 .
C15 C14 C19 118.4(2) .
C15 C14 C20 122.1(2) .
C19 C14 C20 119.3(2) .
C16 C15 C14 121.9(2) .
C16 C15 H15A 119.1 .
C14 C15 H15A 119.1 .
C15 C16 C17 118.2(2) .
C15 C16 C5 122.3(2) .
C17 C16 C5 119.4(2) .
C18 C17 C16 121.4(2) .
C18 C17 H17A 119.3 .
C16 C17 H17A 119.3 .
C17 C18 C19 119.1(2) .
C17 C18 C29 119.4(2) .
C19 C18 C29 121.5(2) .
C18 C19 C14 121.0(2) .
C18 C19 H19A 119.5 .
C14 C19 H19A 119.5 .
C21 C20 C25 119.5(3) .
C21 C20 C14 122.3(3) .
C25 C20 C14 118.3(2) .
C20 C21 C22 118.2(3) .
C20 C21 C26 122.3(3) .
C22 C21 C26 119.6(3) .
C23 C22 C21 121.3(3) .
C23 C22 H22A 119.4 .
C21 C22 H22A 119.4 .
C22 C23 C24 121.5(3) .
C22 C23 H23A 119.2 .
C24 C23 H23A 119.2 .
C25 C24 C23 118.8(4) .
C25 C24 H24A 120.6 .
C23 C24 H24A 120.6 .
C24 C25 C20 120.8(3) .
C24 C25 H25A 119.6 .
C20 C25 H25A 119.6 .
C21 C26 H26A 109.5 .
C21 C26 H26B 109.5 .
H26A C26 H26B 109.5 .
C21 C26 H26C 109.5 .
H26A C26 H26C 109.5 .
H26B C26 H26C 109.5 .
C32 C27 C28 118.9(2) .
C32 C27 C33 121.7(2) .
C28 C27 C33 119.4(2) .
C29 C28 C27 121.4(2) .
C29 C28 H28A 119.3 .
C27 C28 H28A 119.3 .
C28 C29 C30 118.3(2) .
C28 C29 C18 121.9(2) .
C30 C29 C18 119.8(2) .
C31 C30 C29 121.9(2) .
C31 C30 H30A 119.1 .
C29 C30 H30A 119.1 .
C30 C31 C32 118.3(2) .
C30 C31 C3 119.7(2) 2_667
C32 C31 C3 121.9(2) 2_667
C27 C32 C31 121.0(2) .
C27 C32 H32A 119.5 .
C31 C32 H32A 119.5 .
C38 C33 C34 120.1(2) .
C38 C33 C27 118.5(2) .
C34 C33 C27 121.2(3) .
C33 C34 C35 117.1(3) .
C33 C34 C39 122.5(3) .
C35 C34 C39 120.4(3) .
C36 C35 C34 122.6(3) .
C36 C35 H35A 118.7 .
C34 C35 H35A 118.7 .
C35 C36 C37 119.7(3) .
C35 C36 H36A 120.2 .
C37 C36 H36A 120.2 .
C38 C37 C36 119.4(3) .
C38 C37 H37A 120.3 .
C36 C37 H37A 120.3 .
C37 C38 C33 120.9(3) .
C37 C38 H38A 119.6 .
C33 C38 H38A 119.6 .
C34 C39 H39A 109.5 .
C34 C39 H39B 109.5 .
H39A C39 H39B 109.5 .
C34 C39 H39C 109.5 .
H39A C39 H39C 109.5 .
H39B C39 H39C 109.5 .
C56 C51 C52 118.4(2) .
C56 C51 C57B 115.5(6) .
C52 C51 C57B 125.9(6) .
C56 C51 C57 120.8(4) .
C52 C51 C57 120.4(5) .
C56 C51 C57A 123.2(4) .
C52 C51 C57A 114.4(4) .
C53 C52 C51 122.0(2) .
C53 C52 H52A 119.0 .
C51 C52 H52A 119.0 .
C52 C53 C54 117.9(2) .
C52 C53 C79 121.7(2) 2_558
C54 C53 C79 120.4(2) 2_558
C53 C54 C55 121.8(2) .
C53 C54 H54A 119.1 .
C55 C54 H54A 119.1 .
C56 C55 C54 118.4(2) .
C56 C55 C66 121.0(2) .
C54 C55 C66 120.6(2) .
C51 C56 C55 121.6(2) .
C51 C56 H56A 119.2 .
C55 C56 H56A 119.2 .
C58 C57 C62 120.0 .
C58 C57 C51 118.8(5) .
C62 C57 C51 121.2(5) .
C59 C58 C57 120.0 .
C59 C58 C63 108.3(6) .
C57 C58 C63 130.6(6) .
C58 C59 C60 120.0 .
C58 C59 H59A 120.0 .
C60 C59 H59A 120.0 .
C61 C60 C59 120.0 .
C61 C60 H60A 120.0 .
C59 C60 H60A 120.0 .
C60 C61 C62 120.0 .
C60 C61 H61A 120.0 .
C62 C61 H61A 120.0 .
C61 C62 C57 120.0 .
C61 C62 H62A 120.0 .
C57 C62 H62A 120.0 .
C58 C63 H63A 109.5 .
C58 C63 H63B 109.5 .
H63A C63 H63B 109.5 .
C58 C63 H63C 109.5 .
H63A C63 H63C 109.5 .
H63B C63 H63C 109.5 .
C58A C57A C62A 120.0 .
C58A C57A C51 116.7(5) .
C62A C57A C51 123.1(5) .
C57A C58A C59A 120.0 .
C57A C58A C63A 119.0(8) .
C59A C58A C63A 120.8(8) .
C58A C59A C60A 120.0 .
C58A C59A H59B 120.0 .
C60A C59A H59B 120.0 .
C59A C60A C61A 120.0 .
C59A C60A H60B 120.0 .
C61A C60A H60B 120.0 .
C62A C61A C60A 120.0 .
C62A C61A H61B 120.0 .
C60A C61A H61B 120.0 .
C61A C62A C57A 120.0 .
C61A C62A H62B 120.0 .
C57A C62A H62B 120.0 .
C58A C63A H63D 109.5 .
C58A C63A H63E 109.5 .
H63D C63A H63E 109.5 .
C58A C63A H63F 109.5 .
H63D C63A H63F 109.5 .
H63E C63A H63F 109.5 .
C58B C57B C62B 120.0 .
C58B C57B C51 111.0(9) .
C62B C57B C51 129.0(9) .
C63B C58B C59B 101.2(10) .
C63B C58B C57B 138.4(9) .
C59B C58B C57B 120.0 .
C60B C59B C58B 120.0 .
C60B C59B H59C 120.0 .
C58B C59B H59C 120.0 .
C59B C60B C61B 120.0 .
C59B C60B H60C 120.0 .
C61B C60B H60C 120.0 .
C60B C61B C62B 120.0 .
C60B C61B H61C 120.0 .
C62B C61B H61C 120.0 .
C61B C62B C57B 120.0 .
C61B C62B H62C 120.0 .
C57B C62B H62C 120.0 .
C58B C63B H63G 109.5 .
C58B C63B H63H 109.5 .
H63G C63B H63H 109.5 .
C58B C63B H63I 109.5 .
H63G C63B H63I 109.5 .
H63H C63B H63I 109.5 .
C69 C64 C65 118.9(2) .
C69 C64 C70 119.77(19) .
C65 C64 C70 121.3(2) .
C64 C65 C66 121.2(2) .
C64 C65 H65A 119.4 .
C66 C65 H65A 119.4 .
C65 C66 C67 118.3(2) .
C65 C66 C55 121.2(2) .
C67 C66 C55 120.4(2) .
C68 C67 C66 122.4(2) .
C68 C67 H67A 118.8 .
C66 C67 H67A 118.8 .
C67 C68 C69 117.5(2) .
C67 C68 C81 120.5(2) .
C69 C68 C81 122.0(2) .
C64 C69 C68 121.5(2) .
C64 C69 H69A 119.2 .
C68 C69 H69A 119.2 .
C71 C70 C75 120.0 .
C71 C70 C64 122.59(13) .
C75 C70 C64 117.41(13) .
C70 C71 C72 120.0 .
C70 C71 C76 123.34(13) .
C72 C71 C76 116.58(13) .
C73 C72 C71 120.0 .
C73 C72 H72A 120.0 .
C71 C72 H72A 120.0 .
C72 C73 C74 120.0 .
C72 C73 H73A 120.0 .
C74 C73 H73A 120.0 .
C75 C74 C73 120.0 .
C75 C74 H74A 120.0 .
C73 C74 H74A 120.0 .
C74 C75 C70 120.0 .
C74 C75 H75A 120.0 .
C70 C75 H75A 120.0 .
C71 C76 H76A 109.5 .
C71 C76 H76B 109.5 .
H76A C76 H76B 109.5 .
C71 C76 H76C 109.5 .
H76A C76 H76C 109.5 .
H76B C76 H76C 109.5 .
C78 C77 C82 119.5(2) .
C78 C77 C83A 115.8(3) .
C82 C77 C83A 123.7(3) .
C78 C77 C83 121.4(3) .
C82 C77 C83 118.3(3) .
C79 C78 C77 121.0(2) .
C79 C78 H78A 119.5 .
C77 C78 H78A 119.5 .
C78 C79 C80 118.2(2) .
C78 C79 C53 121.4(2) 2_558
C80 C79 C53 120.3(2) 2_558
C79 C80 C81 122.4(2) .
C79 C80 H80A 118.8 .
C81 C80 H80A 118.8 .
C82 C81 C80 117.6(2) .
C82 C81 C68 122.4(2) .
C80 C81 C68 120.0(2) .
C81 C82 C77 121.2(2) .
C81 C82 H82A 119.4 .
C77 C82 H82A 119.4 .
C84 C83 C88 120.0 .
C84 C83 C77 123.6(3) .
C88 C83 C77 116.1(3) .
C85 C84 C83 120.0 .
C85 C84 H84A 120.0 .
C83 C84 H84A 120.0 .
C84 C85 C86 120.0 .
C84 C85 H85A 120.0 .
C86 C85 H85A 120.0 .
C85 C86 C87 120.0 .
C85 C86 H86A 120.0 .
C87 C86 H86A 120.0 .
C88 C87 C86 120.0 .
C88 C87 H87A 120.0 .
C86 C87 H87A 120.0 .
C87 C88 C83 120.0 .
C87 C88 C89 119.7(4) .
C83 C88 C89 120.1(4) .
C88 C89 H89A 109.5 .
C88 C89 H89B 109.5 .
H89A C89 H89B 109.5 .
C88 C89 H89C 109.5 .
H89A C89 H89C 109.5 .
H89B C89 H89C 109.5 .
C84A C83A C88A 120.0 .
C84A C83A C77 125.3(3) .
C88A C83A C77 114.5(3) .
C83A C84A C85A 120.0 .
C83A C84A H84B 120.0 .
C85A C84A H84B 120.0 .
C86A C85A C84A 120.0 .
C86A C85A H85B 120.0 .
C84A C85A H85B 120.0 .
C87A C86A C85A 120.0 .
C87A C86A H86B 120.0 .
C85A C86A H86B 120.0 .
C86A C87A C88A 120.0 .
C86A C87A H87B 120.0 .
C88A C87A H87B 120.0 .
C87A C88A C83A 120.0 .
C87A C88A C89A 118.5(4) .
C83A C88A C89A 121.5(4) .
C88A C89A H89D 109.5 .
C88A C89A H89E 109.5 .
H89D C89A H89E 109.5 .
C88A C89A H89F 109.5 .
H89D C89A H89F 109.5 .
H89E C89A H89F 109.5 .

loop_
_geom_bond_atom_site_label_1
_geom_bond_atom_site_label_2
_geom_bond_distance
_geom_bond_site_symmetry_2
C1A Cl2A 1.748(5) .
C1A Cl3A 1.754(4) .
C1A Cl1A 1.761(4) .
C1A H1AA 1.0000 .
C1B Cl3B 1.748(18) .
C1B Cl1B 1.823(16) .
C1B Cl2B 1.809(16) .
C1B H1BA 1.0000 .
C1C Cl1C 1.703(9) .
C1C Cl3C 1.724(10) .
C1C Cl2C 1.757(5) .
C1C H1CA 1.0000 .
C1 C6 1.394(4) .
C1 C2 1.391(4) .
C1 C7 1.488(5) .
C1 C7A 1.527(7) .
C2 C3 1.398(3) .
C2 H2A 0.9500 .
C3 C4 1.397(3) .
C3 C31 1.488(3) 2_667
C4 C5 1.384(3) .
C4 H4A 0.9500 .
C5 C6 1.397(3) .
C5 C16 1.490(3) .
C6 H6A 0.9500 .
C7 C8 1.398(8) .
C7 C12 1.434(8) .
C8 C9 1.410(7) .
C8 C13 1.478(9) .
C9 C10 1.385(11) .
C9 H9A 0.9500 .
C10 C11 1.370(10) .
C10 H10A 0.9500 .
C11 C12 1.389(8) .
C11 H11A 0.9500 .
C12 H12A 0.9500 .
C13 H13A 0.9800 .
C13 H13B 0.9800 .
C13 H13C 0.9800 .
C7A C8A 1.3900 .
C7A C12A 1.3900 .
C8A C9A 1.3900 .
C8A C13A 1.60(3) .
C9A C10A 1.3900 .
C9A H9AA 0.9500 .
C10A C11A 1.3900 .
C10A H10B 0.9500 .
C11A C12A 1.3900 .
C11A H11B 0.9500 .
C12A H12C 0.9500 .
C13A H13D 0.9800 .
C13A H13E 0.9800 .
C13A H13F 0.9800 .
C14 C15 1.394(4) .
C14 C19 1.399(3) .
C14 C20 1.508(4) .
C15 C16 1.390(3) .
C15 H15A 0.9500 .
C16 C17 1.400(3) .
C17 C18 1.388(3) .
C17 H17A 0.9500 .
C18 C19 1.391(3) .
C18 C29 1.486(3) .
C19 H19A 0.9500 .
C20 C21 1.386(4) .
C20 C25 1.418(4) .
C21 C22 1.412(5) .
C21 C26 1.486(5) .
C22 C23 1.349(5) .
C22 H22A 0.9500 .
C23 C24 1.381(5) .
C23 H23A 0.9500 .
C24 C25 1.377(4) .
C24 H24A 0.9500 .
C25 H25A 0.9500 .
C26 H26A 0.9800 .
C26 H26B 0.9800 .
C26 H26C 0.9800 .
C27 C32 1.393(3) .
C27 C28 1.393(3) .
C27 C33 1.493(3) .
C28 C29 1.391(3) .
C28 H28A 0.9500 .
C29 C30 1.395(3) .
C30 C31 1.390(3) .
C30 H30A 0.9500 .
C31 C32 1.402(3) .
C31 C3 1.487(3) 2_667
C32 H32A 0.9500 .
C33 C38 1.394(4) .
C33 C34 1.400(4) .
C34 C35 1.411(5) .
C34 C39 1.500(5) .
C35 C36 1.360(5) .
C35 H35A 0.9500 .
C36 C37 1.390(5) .
C36 H36A 0.9500 .
C37 C38 1.385(4) .
C37 H37A 0.9500 .
C38 H38A 0.9500 .
C39 H39A 0.9800 .
C39 H39B 0.9800 .
C39 H39C 0.9800 .
C51 C56 1.388(3) .
C51 C52 1.395(3) .
C51 C57B 1.480(10) .
C51 C57 1.530(8) .
C51 C57A 1.581(6) .
C52 C53 1.388(3) .
C52 H52A 0.9500 .
C53 C54 1.394(3) .
C53 C79 1.498(3) 2_558
C54 C55 1.394(3) .
C54 H54A 0.9500 .
C55 C56 1.390(3) .
C55 C66 1.490(3) .
C56 H56A 0.9500 .
C57 C58 1.3900 .
C57 C62 1.3900 .
C58 C59 1.3900 .
C58 C63 1.443(9) .
C59 C60 1.3900 .
C59 H59A 0.9500 .
C60 C61 1.3900 .
C60 H60A 0.9500 .
C61 C62 1.3900 .
C61 H61A 0.9500 .
C62 H62A 0.9500 .
C63 H63A 0.9800 .
C63 H63B 0.9800 .
C63 H63C 0.9800 .
C57A C58A 1.3900 .
C57A C62A 1.3900 .
C58A C59A 1.3900 .
C58A C63A 1.534(13) .
C59A C60A 1.3900 .
C59A H59B 0.9500 .
C60A C61A 1.3900 .
C60A H60B 0.9500 .
C61A C62A 1.3900 .
C61A H61B 0.9500 .
C62A H62B 0.9500 .
C63A H63D 0.9800 .
C63A H63E 0.9800 .
C63A H63F 0.9800 .
C57B C58B 1.3900 .
C57B C62B 1.3900 .
C58B C63B 1.352(11) .
C58B C59B 1.3900 .
C59B C60B 1.3900 .
C59B H59C 0.9500 .
C60B C61B 1.3900 .
C60B H60C 0.9500 .
C61B C62B 1.3900 .
C61B H61C 0.9500 .
C62B H62C 0.9500 .
C63B H63G 0.9800 .
C63B H63H 0.9800 .
C63B H63I 0.9800 .
C64 C69 1.390(3) .
C64 C65 1.392(3) .
C64 C70 1.512(3) .
C65 C66 1.395(3) .
C65 H65A 0.9500 .
C66 C67 1.391(3) .
C67 C68 1.392(3) .
C67 H67A 0.9500 .
C68 C69 1.407(3) .
C68 C81 1.481(3) .
C69 H69A 0.9500 .
C70 C71 1.3900 .
C70 C75 1.3900 .
C71 C72 1.3900 .
C71 C76 1.530(3) .
C72 C73 1.3900 .
C72 H72A 0.9500 .
C73 C74 1.3900 .
C73 H73A 0.9500 .
C74 C75 1.3900 .
C74 H74A 0.9500 .
C75 H75A 0.9500 .
C76 H76A 0.9800 .
C76 H76B 0.9800 .
C76 H76C 0.9800 .
C77 C78 1.397(3) .
C77 C82 1.389(3) .
C77 C83A 1.462(4) .
C77 C83 1.569(4) .
C78 C79 1.385(3) .
C78 H78A 0.9500 .
C79 C80 1.398(3) .
C79 C53 1.498(3) 2_558
C80 C81 1.398(3) .
C80 H80A 0.9500 .
C81 C82 1.397(3) .
C82 H82A 0.9500 .
C83 C84 1.3900 .
C83 C88 1.3900 .
C84 C85 1.3900 .
C84 H84A 0.9500 .
C85 C86 1.3900 .
C85 H85A 0.9500 .
C86 C87 1.3900 .
C86 H86A 0.9500 .
C87 C88 1.3900 .
C87 H87A 0.9500 .
C88 C89 1.490(9) .
C89 H89A 0.9800 .
C89 H89B 0.9800 .
C89 H89C 0.9800 .
C83A C84A 1.3900 .
C83A C88A 1.3900 .
C84A C85A 1.3900 .
C84A H84B 0.9500 .
C85A C86A 1.3900 .
C85A H85B 0.9500 .
C86A C87A 1.3900 .
C86A H86B 0.9500 .
C87A C88A 1.3900 .
C87A H87B 0.9500 .
C88A C89A 1.538(10) .
C89A H89D 0.9800 .
C89A H89E 0.9800 .
C89A H89F 0.9800 .

loop_
_geom_torsion_atom_site_label_1
_geom_torsion_atom_site_label_2
_geom_torsion_atom_site_label_3
_geom_torsion_atom_site_label_4
_geom_torsion
_geom_torsion_site_symmetry_1
_geom_torsion_site_symmetry_4
C6 C1 C2 C3 -1.9(4) . .
C7 C1 C2 C3 171.4(3) . .
C7A C1 C2 C3 -165.5(8) . .
C1 C2 C3 C4 1.1(4) . .
C1 C2 C3 C31 -179.4(2) . 2_667
C2 C3 C4 C5 -0.2(4) . .
C31 C3 C4 C5 -179.7(2) 2_667 .
C3 C4 C5 C6 0.0(4) . .
C3 C4 C5 C16 179.3(2) . .
C2 C1 C6 C5 1.7(4) . .
C7 C1 C6 C5 -171.8(3) . .
C7A C1 C6 C5 165.4(8) . .
C4 C5 C6 C1 -0.7(4) . .
C16 C5 C6 C1 180.0(2) . .
C6 C1 C7 C8 -94.9(5) . .
C2 C1 C7 C8 91.7(5) . .
C6 C1 C7 C12 84.1(6) . .
C2 C1 C7 C12 -89.2(5) . .
C12 C7 C8 C9 -3.2(7) . .
C1 C7 C8 C9 175.9(6) . .
C12 C7 C8 C13 174.3(6) . .
C1 C7 C8 C13 -6.7(7) . .
C7 C8 C9 C10 1.5(8) . .
C13 C8 C9 C10 -176.0(6) . .
C8 C9 C10 C11 1.4(10) . .
C9 C10 C11 C12 -2.5(10) . .
C10 C11 C12 C7 0.7(9) . .
C8 C7 C12 C11 2.1(8) . .
C1 C7 C12 C11 -176.9(5) . .
C6 C1 C7A C8A 97.9(8) . .
C2 C1 C7A C8A -98.3(8) . .
C6 C1 C7A C12A -80.1(8) . .
C2 C1 C7A C12A 83.7(8) . .
C12A C7A C8A C9A 0.0 . .
C1 C7A C8A C9A -178.1(11) . .
C12A C7A C8A C13A -176.0(14) . .
C1 C7A C8A C13A 5.9(14) . .
C7A C8A C9A C10A 0.0 . .
C13A C8A C9A C10A 176.0(14) . .
C8A C9A C10A C11A 0.0 . .
C9A C10A C11A C12A 0.0 . .
C10A C11A C12A C7A 0.0 . .
C8A C7A C12A C11A 0.0 . .
C1 C7A C12A C11A 177.9(12) . .
C19 C14 C15 C16 1.0(4) . .
C20 C14 C15 C16 -173.7(3) . .
C14 C15 C16 C17 -1.0(4) . .
C14 C15 C16 C5 176.5(2) . .
C4 C5 C16 C15 -144.0(3) . .
C6 C5 C16 C15 35.3(4) . .
C4 C5 C16 C17 33.5(4) . .
C6 C5 C16 C17 -147.2(3) . .
C15 C16 C17 C18 0.8(4) . .
C5 C16 C17 C18 -176.8(2) . .
C16 C17 C18 C19 -0.6(4) . .
C16 C17 C18 C29 179.6(2) . .
C17 C18 C19 C14 0.6(4) . .
C29 C18 C19 C14 -179.6(2) . .
C15 C14 C19 C18 -0.8(4) . .
C20 C14 C19 C18 174.0(2) . .
C15 C14 C20 C21 -54.6(4) . .
C19 C14 C20 C21 130.8(3) . .
C15 C14 C20 C25 125.2(3) . .
C19 C14 C20 C25 -49.4(3) . .
C25 C20 C21 C22 1.0(4) . .
C14 C20 C21 C22 -179.2(3) . .
C25 C20 C21 C26 -179.3(3) . .
C14 C20 C21 C26 0.5(4) . .
C20 C21 C22 C23 -1.0(5) . .
C26 C21 C22 C23 179.3(4) . .
C21 C22 C23 C24 0.2(6) . .
C22 C23 C24 C25 0.6(5) . .
C23 C24 C25 C20 -0.5(5) . .
C21 C20 C25 C24 -0.3(4) . .
C14 C20 C25 C24 179.9(3) . .
C32 C27 C28 C29 -2.1(4) . .
C33 C27 C28 C29 177.3(2) . .
C27 C28 C29 C30 1.7(4) . .
C27 C28 C29 C18 -177.3(2) . .
C17 C18 C29 C28 140.0(2) . .
C19 C18 C29 C28 -39.9(4) . .
C17 C18 C29 C30 -39.1(3) . .
C19 C18 C29 C30 141.1(2) . .
C28 C29 C30 C31 -0.8(3) . .
C18 C29 C30 C31 178.3(2) . .
C29 C30 C31 C32 0.3(3) . .
C29 C30 C31 C3 -177.8(2) . 2_667
C28 C27 C32 C31 1.6(4) . .
C33 C27 C32 C31 -177.8(2) . .
C30 C31 C32 C27 -0.7(4) . .
C3 C31 C32 C27 177.4(2) 2_667 .
C32 C27 C33 C38 -124.4(3) . .
C28 C27 C33 C38 56.3(3) . .
C32 C27 C33 C34 61.7(4) . .
C28 C27 C33 C34 -117.7(3) . .
C38 C33 C34 C35 4.6(5) . .
C27 C33 C34 C35 178.5(3) . .
C38 C33 C34 C39 -174.0(4) . .
C27 C33 C34 C39 -0.2(5) . .
C33 C34 C35 C36 -0.3(5) . .
C39 C34 C35 C36 178.4(4) . .
C34 C35 C36 C37 -3.9(5) . .
C35 C36 C37 C38 3.8(5) . .
C36 C37 C38 C33 0.5(4) . .
C34 C33 C38 C37 -4.8(4) . .
C27 C33 C38 C37 -178.8(2) . .
C56 C51 C52 C53 -1.7(4) . .
C57B C51 C52 C53 -176.6(8) . .
C57 C51 C52 C53 -174.1(5) . .
C57A C51 C52 C53 156.5(4) . .
C51 C52 C53 C54 0.6(4) . .
C51 C52 C53 C79 -179.4(2) . 2_558
C52 C53 C54 C55 1.6(4) . .
C79 C53 C54 C55 -178.4(2) 2_558 .
C53 C54 C55 C56 -2.5(4) . .
C53 C54 C55 C66 177.4(2) . .
C52 C51 C56 C55 0.8(4) . .
C57B C51 C56 C55 176.2(7) . .
C57 C51 C56 C55 173.1(6) . .
C57A C51 C56 C55 -155.5(4) . .
C54 C55 C56 C51 1.3(4) . .
C66 C55 C56 C51 -178.7(2) . .
C56 C51 C57 C58 -44.7(8) . .
C52 C51 C57 C58 127.5(5) . .
C56 C51 C57 C62 135.4(5) . .
C52 C51 C57 C62 -52.5(8) . .
C62 C57 C58 C59 0.0 . .
C51 C57 C58 C59 -179.9(9) . .
C62 C57 C58 C63 -166.8(11) . .
C51 C57 C58 C63 13.3(10) . .
C57 C58 C59 C60 0.0 . .
C63 C58 C59 C60 169.5(9) . .
C58 C59 C60 C61 0.0 . .
C59 C60 C61 C62 0.0 . .
C60 C61 C62 C57 0.0 . .
C58 C57 C62 C61 0.0 . .
C51 C57 C62 C61 179.9(10) . .
C56 C51 C57A C58A -69.2(6) . .
C52 C51 C57A C58A 133.7(4) . .
C56 C51 C57A C62A 105.6(5) . .
C52 C51 C57A C62A -51.5(6) . .
C62A C57A C58A C59A 0.0 . .
C51 C57A C58A C59A 175.0(7) . .
C62A C57A C58A C63A -174.7(11) . .
C51 C57A C58A C63A 0.3(10) . .
C57A C58A C59A C60A 0.0 . .
C63A C58A C59A C60A 174.6(11) . .
C58A C59A C60A C61A 0.0 . .
C59A C60A C61A C62A 0.0 . .
C60A C61A C62A C57A 0.0 . .
C58A C57A C62A C61A 0.0 . .
C51 C57A C62A C61A -174.6(7) . .
C56 C51 C57B C58B 136.7(5) . .
C52 C51 C57B C58B -48.3(9) . .
C56 C51 C57B C62B -44.6(12) . .
C52 C51 C57B C62B 130.4(7) . .
C62B C57B C58B C63B 171.9(16) . .
C51 C57B C58B C63B -9.2(13) . .
C62B C57B C58B C59B 0.0 . .
C51 C57B C58B C59B 178.8(11) . .
C63B C58B C59B C60B -174.6(11) . .
C57B C58B C59B C60B 0.0 . .
C58B C59B C60B C61B 0.0 . .
C59B C60B C61B C62B 0.0 . .
C60B C61B C62B C57B 0.0 . .
C58B C57B C62B C61B 0.0 . .
C51 C57B C62B C61B -178.6(13) . .
C69 C64 C65 C66 3.4(3) . .
C70 C64 C65 C66 -178.0(2) . .
C64 C65 C66 C67 -1.1(3) . .
C64 C65 C66 C55 176.9(2) . .
C56 C55 C66 C65 -26.7(4) . .
C54 C55 C66 C65 153.4(2) . .
C56 C55 C66 C67 151.3(2) . .
C54 C55 C66 C67 -28.6(3) . .
C65 C66 C67 C68 -2.7(4) . .
C55 C66 C67 C68 179.3(2) . .
C66 C67 C68 C69 3.9(4) . .
C66 C67 C68 C81 -176.6(2) . .
C65 C64 C69 C68 -2.1(4) . .
C70 C64 C69 C68 179.3(2) . .
C67 C68 C69 C64 -1.4(4) . .
C81 C68 C69 C64 179.1(2) . .
C69 C64 C70 C71 -133.49(19) . .
C65 C64 C70 C71 48.0(3) . .
C69 C64 C70 C75 47.0(2) . .
C65 C64 C70 C75 -131.5(2) . .
C75 C70 C71 C72 0.0 . .
C64 C70 C71 C72 -179.46(17) . .
C75 C70 C71 C76 -176.63(19) . .
C64 C70 C71 C76 3.9(2) . .
C70 C71 C72 C73 0.0 . .
C76 C71 C72 C73 176.86(18) . .
C71 C72 C73 C74 0.0 . .
C72 C73 C74 C75 0.0 . .
C73 C74 C75 C70 0.0 . .
C71 C70 C75 C74 0.0 . .
C64 C70 C75 C74 179.49(16) . .
C82 C77 C78 C79 2.2(4) . .
C83A C77 C78 C79 170.8(3) . .
C83 C77 C78 C79 -167.2(3) . .
C77 C78 C79 C80 -0.7(4) . .
C77 C78 C79 C53 -180.0(2) . 2_558
C78 C79 C80 C81 -1.3(4) . .
C53 C79 C80 C81 177.9(2) 2_558 .
C79 C80 C81 C82 1.8(4) . .
C79 C80 C81 C68 180.0(2) . .
C67 C68 C81 C82 -155.8(3) . .
C69 C68 C81 C82 23.7(4) . .
C67 C68 C81 C80 26.1(4) . .
C69 C68 C81 C80 -154.4(2) . .
C80 C81 C82 C77 -0.3(4) . .
C68 C81 C82 C77 -178.4(3) . .
C78 C77 C82 C81 -1.7(4) . .
C83A C77 C82 C81 -169.3(4) . .
C83 C77 C82 C81 168.1(3) . .
C78 C77 C83 C84 94.9(4) . .
C82 C77 C83 C84 -74.7(4) . .
C78 C77 C83 C88 -79.1(4) . .
C82 C77 C83 C88 111.4(4) . .
C88 C83 C84 C85 0.0 . .
C77 C83 C84 C85 -173.7(5) . .
C83 C84 C85 C86 0.0 . .
C84 C85 C86 C87 0.0 . .
C85 C86 C87 C88 0.0 . .
C86 C87 C88 C83 0.0 . .
C86 C87 C88 C89 -175.4(5) . .
C84 C83 C88 C87 0.0 . .
C77 C83 C88 C87 174.2(4) . .
C84 C83 C88 C89 175.3(5) . .
C77 C83 C88 C89 -10.5(6) . .
C78 C77 C83A C84A -56.3(5) . .
C82 C77 C83A C84A 111.8(4) . .
C78 C77 C83A C88A 117.9(4) . .
C82 C77 C83A C88A -74.1(4) . .
C88A C83A C84A C85A 0.0 . .
C77 C83A C84A C85A 173.9(5) . .
C83A C84A C85A C86A 0.0 . .
C84A C85A C86A C87A 0.0 . .
C85A C86A C87A C88A 0.0 . .
C86A C87A C88A C83A 0.0 . .
C86A C87A C88A C89A -179.6(5) . .
C84A C83A C88A C87A 0.0 . .
C77 C83A C88A C87A -174.5(5) . .
C84A C83A C88A C89A 179.6(5) . .
C77 C83A C88A C89A 5.1(6) . .
